data_4119771
loop_
_publ_author_name
'Saul H. Lapidus'
'Gregory J. Halder'
'Peter J. Chupas'
'Karena W. Chapman'

_publ_contact_author_address
; 
X-ray Sciences Division
Argonne National Laboratory
Lemont, IL
USA
;
_publ_contact_author_name 'Karena Chapman'
_publ_section_title
;
 Exploiting High Pressures to Generate Porosity, Polymorphism, And Lattice
 Expansion in the Nonporous Molecular Framework Zn(CN)2
;
_journal_name_full 'Journal of the American Chemical Society'
_journal_page_first 7621
_journal_page_last 7628
_journal_paper_doi 10.1021/ja4012707
_journal_volume 135
_journal_year 2013
_chemical_formula_sum 'C2 N2 Zn'
_space_group_IT_number 224
_symmetry_space_group_name_Hall '-P 4bc 2bc 3'
_symmetry_space_group_name_H-M 'P n -3 m :2'
_cell_angle_alpha 90
_cell_angle_beta 90
_cell_angle_gamma 90
_cell_formula_units_Z 2
_cell_length_a 5.7707(21)
_cell_length_b 5.7707
_cell_length_c 5.7707
_cell_measurement_temperature 295
_cell_volume 192.17(7)
_computing_cell_refinement TOPAS
_computing_data_collection SPEC
_computing_data_reduction TOPAS
_computing_structure_refinement TOPAS
_computing_structure_solution TOPAS
_diffrn_ambient_temperature 295
_diffrn_detector 'MAR345 imaging plate detector'
_diffrn_radiation_monochromator 'Si(111) channel cut'
_diffrn_radiation_type synchrotron
_diffrn_radiation_wavelength 0.618323
_diffrn_source synchrotron
_pd_block_diffractogram_id I_1.46GPa
_pd_instr_location
;
1-BM, Advanced Photon Source, Argonne National Laboratory
;
_pd_meas_2theta_range_inc 0.007
_pd_meas_2theta_range_max 23.097
_pd_meas_2theta_range_min 2.006
_pd_meas_number_of_points 3014
_pd_meas_scan_method cont
_pd_proc_2theta_range_inc 0.007
_pd_proc_2theta_range_max 21.998
_pd_proc_2theta_range_min 4.001
_pd_proc_ls_background_function
;
1 Pearson-Voight peaks and Chebyshev polynomial with 11 coefficients
;
_pd_proc_ls_pref_orient_corr
;
none
;
_pd_proc_ls_profile_function
;
?
;
_pd_proc_ls_prof_R_factor 0.00827
_pd_proc_ls_prof_wR_expected 0.03405
_pd_proc_ls_prof_wR_factor 0.01414
_pd_proc_wavelength 0.618323
_pd_spec_mounting
;
diamond anvil cell
;
_pd_spec_mount_mode transmission
_pd_spec_shape irregular
_refine_ls_goodness_of_fit_all 0.415
_refine_ls_number_parameters 35
_refine_ls_weighting_details calc
_refine_ls_weighting_scheme sigma
_cod_data_source_file ja4012707_si_001_2.cif
_cod_data_source_block I_1.49GPa
_cod_original_cell_volume 192.17
_cod_original_sg_symbol_H-M 'P n -3 m : 2'
_cod_database_code 4119771

loop_
_symmetry_equiv_pos_site_id
_symmetry_equiv_pos_as_xyz
1 '-x, -y, -z'
2 '-x, -z, -y'
3 '-x, z+1/2, y+1/2'
4 '-x, y+1/2, z+1/2'
5 '-x+1/2, -y+1/2, z'
6 '-x+1/2, -z+1/2, y'
7 '-x+1/2, z, -y+1/2'
8 '-x+1/2, y, -z+1/2'
9 '-y, -x, -z'
10 '-y, -z, -x'
11 '-y, z+1/2, x+1/2'
12 '-y, x+1/2, z+1/2'
13 '-y+1/2, -x+1/2, z'
14 '-y+1/2, -z+1/2, x'
15 '-y+1/2, z, -x+1/2'
16 '-y+1/2, x, -z+1/2'
17 '-z, -x, -y'
18 '-z, -y, -x'
19 '-z, y+1/2, x+1/2'
20 '-z, x+1/2, y+1/2'
21 '-z+1/2, -x+1/2, y'
22 '-z+1/2, -y+1/2, x'
23 '-z+1/2, y, -x+1/2'
24 '-z+1/2, x, -y+1/2'
25 'z, -x+1/2, -y+1/2'
26 'z, -y+1/2, -x+1/2'
27 'z, y, x'
28 'z, x, y'
29 'z+1/2, -x, y+1/2'
30 'z+1/2, -y, x+1/2'
31 'z+1/2, y+1/2, -x'
32 'z+1/2, x+1/2, -y'
33 'y, -x+1/2, -z+1/2'
34 'y, -z+1/2, -x+1/2'
35 'y, z, x'
36 'y, x, z'
37 'y+1/2, -x, z+1/2'
38 'y+1/2, -z, x+1/2'
39 'y+1/2, z+1/2, -x'
40 'y+1/2, x+1/2, -z'
41 'x, -y+1/2, -z+1/2'
42 'x, -z+1/2, -y+1/2'
43 'x, z, y'
44 'x, y, z'
45 'x+1/2, -y, z+1/2'
46 'x+1/2, -z, y+1/2'
47 'x+1/2, z+1/2, -y'
48 'x+1/2, y+1/2, -z'

loop_
_atom_site_label
_atom_site_type_symbol
_atom_site_symmetry_multiplicity
_atom_site_fract_x
_atom_site_fract_y
_atom_site_fract_z
_atom_site_occupancy
_atom_site_B_iso_or_equiv
Zn1 Zn 2 0.25 0.25 0.25 1 12.6848
C1 C 8 0.9356 -0.4356 0.9356 0.5 12.6848
N1 N 8 0.9356 -0.4356 0.9356 0.5 12.6848
